data_7707232
loop_
_publ_author_name
'Protchenko, Andrey V.'
'Fuentes, M \'Angeles'
'Hicks, Jamie'
'McManus, Caitil\'in'
'Tirfoin, R\'emi'
'Aldridge, Simon'

_publ_section_title
;
 Reactions of a diborylstannylene with CO<sub>2</sub> and N<sub>2</sub>O:
 diboration of carbon dioxide by a main group bis(boryl) complex.
;
_journal_issue 26
_journal_name_full 'Dalton transactions (Cambridge, England : 2003)'
_journal_page_first 9059
_journal_page_last 9067
_journal_paper_doi 10.1039/d1dt01216a
_journal_volume 50
_journal_year 2021
_chemical_formula_moiety 'C57 H80 B2 Br Li N4 O4 Sn'
_chemical_formula_sum 'C57 H80 B2 Br Li N4 O4 Sn'
_chemical_formula_weight 1112.41
_space_group_crystal_system monoclinic
_space_group_IT_number 14
_space_group_name_Hall '-P 2ybc'
_space_group_name_H-M_alt 'P 1 21/c 1'
_atom_sites_solution_hydrogens geom
_atom_sites_solution_primary dual
_audit_creation_date 2021-04-09
_audit_creation_method
;
Olex2 1.3
(compiled 2020.11.12 svn.r5f609507 for OlexSys, GUI svn.r6272)
;
_audit_update_record
;
2021-04-13 deposited with the CCDC.	2021-04-27 downloaded from the CCDC.
;
_cell_angle_alpha 90
_cell_angle_beta 117.717(6)
_cell_angle_gamma 90
_cell_formula_units_Z 4
_cell_length_a 19.7798(9)
_cell_length_b 16.8149(5)
_cell_length_c 19.3768(9)
_cell_measurement_reflns_used 9581
_cell_measurement_temperature 150.01(10)
_cell_measurement_theta_max 76.1680
_cell_measurement_theta_min 3.6420
_cell_volume 5705.1(5)
_computing_cell_refinement 'CrysAlisPro 1.171.39.46e (Rigaku OD, 2018)'
_computing_data_collection 'CrysAlisPro 1.171.39.46e (Rigaku OD, 2018)'
_computing_data_reduction 'CrysAlisPro 1.171.39.46e (Rigaku OD, 2018)'
_computing_molecular_graphics 'Olex2 1.3 (Dolomanov et al., 2009)'
_computing_publication_material 'Olex2 1.3 (Dolomanov et al., 2009)'
_computing_structure_refinement 'SHELXL 2018/3 (Sheldrick, 2015)'
_computing_structure_solution 'SHELXT 2018/2 (Sheldrick, 2018)'
_diffrn_ambient_environment N~2~
_diffrn_ambient_temperature 150.01(10)
_diffrn_detector 'CCD plate'
_diffrn_detector_area_resol_mean 10.5035
_diffrn_detector_type Atlas
_diffrn_measured_fraction_theta_full 0.999
_diffrn_measured_fraction_theta_max 0.986
_diffrn_measurement_details
;
List of Runs (angles in degrees, time in seconds):

  # Type    Start    End  Width  t~exp~   \w     \q     \k     \f   Frames
#--------------------------------------------------------------------------
  1  \w    -78.00 -36.00   1.00    4.22    --    0.00 178.00 120.00   42
  2  \w      2.00  49.00   1.00    4.22    --    0.00 -99.00   0.00   47
  3  \w      1.00  26.00   1.00    4.22    --    0.00 -99.00-180.00   25
  4  \w    -97.00 -47.00   1.00    4.22    --    0.00-178.00-150.00   50
  5  \w    -48.00  24.00   1.00   16.90    --  -60.50  30.00  60.00   72
  6  \w    -46.00  28.00   1.00   16.90    --  -60.50  45.00 -30.00   74
  7  \w   -150.00 -79.00   1.00   16.90    --  -60.50-125.00 -60.00   71
  8  \w   -131.00 -91.00   1.00   16.90    --  -60.50 -94.00 -30.00   40
  9  \w    -44.00   4.00   1.00   16.90    --  -60.50  30.00 -60.00   48
 10  \w     94.00 137.00   1.00   16.90    --   60.50 125.00 -90.00   43
 11  \w    112.00 139.00   1.00   16.90    --   60.50 113.00  91.00   27
 12  \w     39.00  75.00   1.00   20.00    --  121.00 -37.00 -90.00   36
 13  \w     31.00 102.00   1.00   20.00    --  121.00 -50.00-120.00   71
 14  \w     52.00  90.00   1.00   20.00    --  121.00 -25.00-150.00   38
 15  \w     30.00  63.00   1.00   20.00    --  121.00 -25.00  90.00   33
 16  \w     41.00  84.00   1.00   20.00    --  121.00 -50.00  90.00   43
 17  \w     90.00 124.00   1.00   20.00    --  121.00  50.00-180.00   34
 18  \w    113.00 171.00   1.00   20.00    --  121.00  63.00  30.00   58
 19  \w     77.00 105.00   1.00   20.00    --  121.00 -50.00 -90.00   28
 20  \w     30.00  84.00   1.00   20.00    --  121.00 -37.00  30.00   54
 21  \w     52.00  83.00   1.00   20.00    --  121.00 -25.00  30.00   31
 22  \w    136.00 164.00   1.00   20.00    --  121.00  50.00-180.00   28
 23  \w     31.00  82.00   1.00   20.00    --  121.00 -25.00 -60.00   51
 24  \w     26.00 177.00   1.00   20.00    --  121.00   0.00-180.00  151
;
_diffrn_measurement_device 'four-circle diffractometer'
_diffrn_measurement_device_type 'SuperNova, Dual, Cu at home/near, Atlas'
_diffrn_measurement_method '\w scans'
_diffrn_orient_matrix_type 'CrysAlisPro convention (1999,Acta A55,543-557)'
_diffrn_orient_matrix_UB_11 -0.0602743000
_diffrn_orient_matrix_UB_12 -0.0382378000
_diffrn_orient_matrix_UB_13 -0.0762299000
_diffrn_orient_matrix_UB_21 -0.0623577000
_diffrn_orient_matrix_UB_22 0.0529624000
_diffrn_orient_matrix_UB_23 0.0026387000
_diffrn_orient_matrix_UB_31 0.0154089000
_diffrn_orient_matrix_UB_32 0.0641497000
_diffrn_orient_matrix_UB_33 -0.0475312000
_diffrn_radiation_monochromator mirror
_diffrn_radiation_probe x-ray
_diffrn_radiation_type 'Cu K\a'
_diffrn_radiation_wavelength 1.54184
_diffrn_reflns_av_R_equivalents 0.0384
_diffrn_reflns_av_unetI/netI 0.0457
_diffrn_reflns_Laue_measured_fraction_full 0.999
_diffrn_reflns_Laue_measured_fraction_max 0.986
_diffrn_reflns_limit_h_max 24
_diffrn_reflns_limit_h_min -20
_diffrn_reflns_limit_k_max 21
_diffrn_reflns_limit_k_min -20
_diffrn_reflns_limit_l_max 16
_diffrn_reflns_limit_l_min -24
_diffrn_reflns_number 25422
_diffrn_reflns_point_group_measured_fraction_full 0.999
_diffrn_reflns_point_group_measured_fraction_max 0.986
_diffrn_reflns_theta_full 67.684
_diffrn_reflns_theta_max 76.540
_diffrn_reflns_theta_min 3.644
_diffrn_source 'micro-focus sealed X-ray tube'
_diffrn_source_type 'SuperNova (Cu) X-ray Source'
_exptl_absorpt_coefficient_mu 4.738
_exptl_absorpt_correction_T_max 1.00000
_exptl_absorpt_correction_T_min 0.62789
_exptl_absorpt_correction_type multi-scan
_exptl_absorpt_process_details
;
CrysAlisPro 1.171.39.46e (Rigaku Oxford Diffraction, 2018)
Empirical absorption correction using spherical harmonics,
 implemented in SCALE3 ABSPACK scaling algorithm.
;
_exptl_crystal_colour colourless
_exptl_crystal_colour_primary colourless
_exptl_crystal_density_diffrn 1.295
_exptl_crystal_description block
_exptl_crystal_F_000 2320
_exptl_crystal_size_max 0.15
_exptl_crystal_size_mid 0.1
_exptl_crystal_size_min 0.1
_refine_diff_density_max 1.501
_refine_diff_density_min -0.736
_refine_diff_density_rms 0.095
_refine_ls_extinction_method none
_refine_ls_goodness_of_fit_ref 1.025
_refine_ls_hydrogen_treatment constr
_refine_ls_matrix_type full
_refine_ls_number_parameters 647
_refine_ls_number_reflns 11843
_refine_ls_number_restraints 0
_refine_ls_restrained_S_all 1.025
_refine_ls_R_factor_all 0.0611
_refine_ls_R_factor_gt 0.0497
_refine_ls_shift/su_max 0.001
_refine_ls_shift/su_mean 0.000
_refine_ls_structure_factor_coef Fsqd
_refine_ls_weighting_details 'w=1/[\s^2^(Fo^2^)+(0.0815P)^2^+3.8902P] where P=(Fo^2^+2Fc^2^)/3'
_refine_ls_weighting_scheme calc
_refine_ls_wR_factor_gt 0.1307
_refine_ls_wR_factor_ref 0.1441
_reflns_Friedel_coverage 0.000
_reflns_number_gt 9830
_reflns_number_total 11843
_reflns_threshold_expression 'I > 2\s(I)'
_cod_data_source_file d1dt01216a2.cif
_cod_data_source_block 33apcm19
_cod_depositor_comments 'Adding full bibliography for 7707232--7707239.cif.'
_cod_database_code 7707232
_shelx_shelxl_version_number 2018/3
_chemical_oxdiff_formula 'C50 H40 N4 B2 O4 Sn1 Li1 Br1'
_shelx_space_group_comment
;
The symmetry employed for this shelxl refinement is uniquely defined
by the following loop, which should always be used as a source of
symmetry information in preference to the above space-group names.
They are only intended as comments.
;
_shelx_estimated_absorpt_t_max 0.649
_shelx_estimated_absorpt_t_min 0.537
_reflns_odcompleteness_completeness 99.74
_reflns_odcompleteness_iscentric 1
_reflns_odcompleteness_theta 74.33
_olex2_refinement_description
;
1. Fixed Uiso
 At 1.2 times of:
  All C(H) groups, All C(H,H) groups
 At 1.5 times of:
  All C(H,H,H) groups
2.a Ternary CH refined with riding coordinates:
 C50(H50), C12(H12), C24(H24), C9(H9), C35(H35), C47(H47), C38(H38), C21(H21)
2.b Secondary CH2 refined with riding coordinates:
 C103(H10A,H10B), C101(H10C,H10D), C102(H10E,H10F), C100(H10G,H10H)
2.c Aromatic/amide H refined with riding coordinates:
 C27(H27), C2(H2), C28(H28), C1(H1), C19(H19), C17(H17), C18(H18), C44(H44),
 C7(H7), C43(H43), C45(H45), C33(H33), C31(H31), C32(H32), C5(H5), C6(H6)
2.d Idealised Me refined as rotating group:
 C26(H26A,H26B,H26C), C52(H52A,H52B,H52C), C14(H14A,H14B,H14C), C51(H51A,H51B,
 H51C), C36(H36A,H36B,H36C), C11(H11A,H11B,H11C), C13(H13A,H13B,H13C), C23(H23A,
 H23B,H23C), C10(H10I,H10J,H10K), C25(H25A,H25B,H25C), C37(H37A,H37B,H37C),
 C40(H40A,H40B,H40C), C48(H48A,H48B,H48C), C49(H49A,H49B,H49C), C22(H22A,H22B,
 H22C), C39(H39A,H39B,H39C)
;
_olex2_submission_special_instructions 'No special instructions were received'
_oxdiff_exptl_absorpt_empirical_details
;
Empirical correction (ABSPACK) includes:
- Absorption correction using spherical harmonics
- Frame scaling
;
_oxdiff_exptl_absorpt_empirical_full_max 1.999
_oxdiff_exptl_absorpt_empirical_full_min 0.677

loop_
_space_group_symop_operation_xyz
'x, y, z'
'-x, y+1/2, -z+1/2'
'-x, -y, -z'
'x, -y-1/2, z-1/2'

loop_
_atom_site_label
_atom_site_type_symbol
_atom_site_fract_x
_atom_site_fract_y
_atom_site_fract_z
_atom_site_U_iso_or_equiv
_atom_site_adp_type
_atom_site_occupancy
_atom_site_site_symmetry_order
_atom_site_calc_flag
_atom_site_refinement_flags_posn
_atom_site_refinement_flags_adp
_atom_site_refinement_flags_occupancy
_atom_site_disorder_assembly
_atom_site_disorder_group
Sn1 Sn 0.16194(2) 0.56886(2) 0.28121(2) 0.03628(9) Uani 1 1 d . . . . .
Br1 Br 0.06778(2) 0.53237(3) 0.13473(3) 0.05121(12) Uani 1 1 d . . . . .
O1 O 0.19000(15) 0.44660(13) 0.29336(14) 0.0332(5) Uani 1 1 d . . . . .
O3 O 0.25411(15) 0.59689(15) 0.25817(14) 0.0377(5) Uani 1 1 d . . . . .
O2 O 0.25524(15) 0.50075(14) 0.17880(15) 0.0381(5) Uani 1 1 d . . . . .
N2 N 0.23836(15) 0.32085(16) 0.37080(15) 0.0290(5) Uani 1 1 d . . . . .
O4 O 0.16678(17) 0.34617(18) 0.11742(17) 0.0511(7) Uani 1 1 d . . . . .
N1 N 0.21222(16) 0.42340(16) 0.43142(16) 0.0309(6) Uani 1 1 d . . . . .
N4 N 0.33337(15) 0.61646(16) 0.11387(15) 0.0287(5) Uani 1 1 d . . . . .
N3 N 0.35138(15) 0.70218(16) 0.21160(15) 0.0290(5) Uani 1 1 d . . . . .
C27 C 0.37341(19) 0.6831(2) 0.10946(19) 0.0330(7) Uani 1 1 d . . . . .
H27 H 0.389407 0.691484 0.071868 0.040 Uiso 1 1 calc R U . . .
C53 C 0.27260(19) 0.56906(19) 0.20625(18) 0.0307(6) Uani 1 1 d . . . . .
C3 C 0.2362(2) 0.26258(19) 0.31534(19) 0.0322(6) Uani 1 1 d . . . . .
C2 C 0.2535(2) 0.2978(2) 0.44614(19) 0.0350(7) Uani 1 1 d . . . . .
H2 H 0.271210 0.247940 0.467871 0.042 Uiso 1 1 calc R U . . .
C8 C 0.1689(2) 0.2188(2) 0.27363(19) 0.0352(7) Uani 1 1 d . . . . .
C16 C 0.1040(2) 0.5001(2) 0.42410(19) 0.0343(7) Uani 1 1 d . . . . .
C15 C 0.1828(2) 0.49400(19) 0.44852(19) 0.0323(7) Uani 1 1 d . . . . .
C28 C 0.38516(19) 0.7331(2) 0.16795(19) 0.0330(7) Uani 1 1 d . . . . .
H28 H 0.411669 0.780960 0.177939 0.040 Uiso 1 1 calc R U . . .
C29 C 0.3154(2) 0.5549(2) 0.05575(19) 0.0327(7) Uani 1 1 d . . . . .
C4 C 0.3018(2) 0.2504(2) 0.3063(2) 0.0356(7) Uani 1 1 d . . . . .
C34 C 0.2506(2) 0.5645(2) -0.0164(2) 0.0362(7) Uani 1 1 d . . . . .
C41 C 0.36652(19) 0.74098(19) 0.28359(19) 0.0313(6) Uani 1 1 d . . . . .
C46 C 0.4295(2) 0.7160(2) 0.3520(2) 0.0366(7) Uani 1 1 d . . . . .
C42 C 0.3225(2) 0.8073(2) 0.2816(2) 0.0361(7) Uani 1 1 d . . . . .
C1 C 0.2386(2) 0.3583(2) 0.4823(2) 0.0364(7) Uani 1 1 d . . . . .
H1 H 0.244866 0.357130 0.532904 0.044 Uiso 1 1 calc R U . . .
C19 C 0.2013(2) 0.6279(2) 0.4970(2) 0.0434(8) Uani 1 1 d . . . . .
H19 H 0.233278 0.670692 0.521694 0.052 Uiso 1 1 calc R U . . .
C50 C 0.2540(2) 0.8330(2) 0.2060(2) 0.0409(8) Uani 1 1 d . . . . .
H50 H 0.267158 0.824236 0.163727 0.049 Uiso 1 1 calc R U . . .
C17 C 0.0759(2) 0.5725(2) 0.4358(2) 0.0384(8) Uani 1 1 d . . . . .
H17 H 0.023771 0.578164 0.419051 0.046 Uiso 1 1 calc R U . . .
C12 C 0.3749(2) 0.2969(2) 0.3555(2) 0.0404(8) Uani 1 1 d . . . . .
H12 H 0.378759 0.303052 0.407457 0.048 Uiso 1 1 calc R U . . .
C24 C 0.0506(2) 0.4300(2) 0.3883(2) 0.0401(8) Uani 1 1 d . . . . .
H24 H 0.079433 0.386910 0.380107 0.048 Uiso 1 1 calc R U . . .
C18 C 0.1239(2) 0.6355(2) 0.4717(2) 0.0438(8) Uani 1 1 d . . . . .
H18 H 0.104163 0.683126 0.478949 0.053 Uiso 1 1 calc R U . . .
C20 C 0.2328(2) 0.5574(2) 0.4864(2) 0.0387(8) Uani 1 1 d . . . . .
C30 C 0.3665(2) 0.4916(2) 0.0711(2) 0.0404(8) Uani 1 1 d . . . . .
C9 C 0.0994(2) 0.2311(2) 0.2851(2) 0.0407(8) Uani 1 1 d . . . . .
H9 H 0.116445 0.255293 0.336555 0.049 Uiso 1 1 calc R U . . .
C44 C 0.4065(2) 0.8247(2) 0.4194(2) 0.0448(9) Uani 1 1 d . . . . .
H44 H 0.420522 0.853403 0.465096 0.054 Uiso 1 1 calc R U . . .
C7 C 0.1690(2) 0.1633(2) 0.2198(2) 0.0447(8) Uani 1 1 d . . . . .
H7 H 0.125289 0.133217 0.191046 0.054 Uiso 1 1 calc R U . . .
C43 C 0.3441(2) 0.8483(2) 0.3514(2) 0.0433(8) Uani 1 1 d . . . . .
H43 H 0.315885 0.892225 0.352125 0.052 Uiso 1 1 calc R U . . .
C45 C 0.4478(2) 0.7590(2) 0.4200(2) 0.0427(8) Uani 1 1 d . . . . .
H45 H 0.488763 0.742767 0.466541 0.051 Uiso 1 1 calc R U . . .
C35 C 0.1949(2) 0.6326(2) -0.0322(2) 0.0392(7) Uani 1 1 d . . . . .
H35 H 0.217495 0.669487 0.011950 0.047 Uiso 1 1 calc R U . . .
C33 C 0.2384(2) 0.5088(2) -0.0744(2) 0.0435(8) Uani 1 1 d . . . . .
H33 H 0.195555 0.513525 -0.122819 0.052 Uiso 1 1 calc R U . . .
C47 C 0.4790(2) 0.6460(2) 0.3537(2) 0.0422(8) Uani 1 1 d . . . . .
H47 H 0.451800 0.617263 0.304243 0.051 Uiso 1 1 calc R U . . .
C31 C 0.3522(3) 0.4386(2) 0.0110(3) 0.0472(9) Uani 1 1 d . . . . .
H31 H 0.385759 0.396626 0.019543 0.057 Uiso 1 1 calc R U . . .
C26 C -0.0174(3) 0.4499(3) 0.3103(3) 0.0553(11) Uani 1 1 d . . . . .
H26A H -0.046253 0.492323 0.317155 0.083 Uiso 1 1 calc R U . . .
H26B H -0.049355 0.403793 0.290471 0.083 Uiso 1 1 calc R U . . .
H26C H 0.000336 0.466134 0.274032 0.083 Uiso 1 1 calc R U . . .
C52 C 0.1835(2) 0.7817(3) 0.1885(3) 0.0494(9) Uani 1 1 d . . . . .
H52A H 0.195118 0.726816 0.185372 0.074 Uiso 1 1 calc R U . . .
H52B H 0.141795 0.797966 0.139770 0.074 Uiso 1 1 calc R U . . .
H52C H 0.169436 0.788308 0.229388 0.074 Uiso 1 1 calc R U . . .
B1 B 0.2114(2) 0.4016(2) 0.3589(2) 0.0301(7) Uani 1 1 d . . . . .
C32 C 0.2887(3) 0.4468(2) -0.0617(2) 0.0473(9) Uani 1 1 d . . . . .
H32 H 0.280130 0.410759 -0.101347 0.057 Uiso 1 1 calc R U . . .
C38 C 0.4366(3) 0.4821(3) 0.1504(3) 0.0548(11) Uani 1 1 d . . . . .
H38 H 0.426117 0.509188 0.189213 0.066 Uiso 1 1 calc R U . . .
C5 C 0.2977(2) 0.1946(2) 0.2514(2) 0.0463(9) Uani 1 1 d . . . . .
H5 H 0.340100 0.186036 0.243564 0.056 Uiso 1 1 calc R U . . .
C21 C 0.3183(2) 0.5499(3) 0.5177(3) 0.0504(10) Uani 1 1 d . . . . .
H21 H 0.328394 0.500759 0.496893 0.061 Uiso 1 1 calc R U . . .
C103 C 0.0910(3) 0.3184(3) 0.0645(3) 0.0545(10) Uani 1 1 d . . . . .
H10A H 0.052997 0.356357 0.061906 0.065 Uiso 1 1 calc R U . . .
H10B H 0.081121 0.267734 0.082037 0.065 Uiso 1 1 calc R U . . .
B2 B 0.3181(2) 0.6267(2) 0.1785(2) 0.0288(7) Uani 1 1 d . . . . .
C6 C 0.2316(3) 0.1519(2) 0.2083(2) 0.0506(10) Uani 1 1 d . . . . .
H6 H 0.229526 0.115394 0.171350 0.061 Uiso 1 1 calc R U . . .
C14 C 0.4469(2) 0.2537(3) 0.3658(3) 0.0544(11) Uani 1 1 d . . . . .
H14A H 0.448065 0.201331 0.386117 0.082 Uiso 1 1 calc R U . . .
H14B H 0.491143 0.282854 0.401533 0.082 Uiso 1 1 calc R U . . .
H14C H 0.446813 0.249684 0.316359 0.082 Uiso 1 1 calc R U . . .
C51 C 0.2341(3) 0.9216(2) 0.2048(3) 0.0593(12) Uani 1 1 d . . . . .
H51A H 0.213617 0.930739 0.240262 0.089 Uiso 1 1 calc R U . . .
H51B H 0.196970 0.936366 0.153014 0.089 Uiso 1 1 calc R U . . .
H51C H 0.279430 0.953000 0.220173 0.089 Uiso 1 1 calc R U . . .
C36 C 0.1804(3) 0.6788(3) -0.1060(2) 0.0511(10) Uani 1 1 d . . . . .
H36A H 0.227572 0.700830 -0.099976 0.077 Uiso 1 1 calc R U . . .
H36B H 0.144673 0.720920 -0.114243 0.077 Uiso 1 1 calc R U . . .
H36C H 0.159806 0.643463 -0.149958 0.077 Uiso 1 1 calc R U . . .
C11 C 0.0430(2) 0.2887(3) 0.2245(3) 0.0538(10) Uani 1 1 d . . . . .
H11A H 0.068103 0.338334 0.227317 0.081 Uiso 1 1 calc R U . . .
H11B H 0.000567 0.297462 0.234787 0.081 Uiso 1 1 calc R U . . .
H11C H 0.024931 0.266348 0.173336 0.081 Uiso 1 1 calc R U . . .
C13 C 0.3725(3) 0.3802(3) 0.3235(3) 0.0547(10) Uani 1 1 d . . . . .
H13A H 0.367835 0.376524 0.272063 0.082 Uiso 1 1 calc R U . . .
H13B H 0.418621 0.407968 0.356959 0.082 Uiso 1 1 calc R U . . .
H13C H 0.329412 0.408481 0.321429 0.082 Uiso 1 1 calc R U . . .
C23 C 0.3575(3) 0.5435(3) 0.6062(3) 0.0594(12) Uani 1 1 d . . . . .
H23A H 0.345421 0.589418 0.627727 0.089 Uiso 1 1 calc R U . . .
H23B H 0.411790 0.540465 0.625416 0.089 Uiso 1 1 calc R U . . .
H23C H 0.340079 0.496468 0.621174 0.089 Uiso 1 1 calc R U . . .
C101 C 0.1520(3) 0.3613(3) -0.0084(3) 0.0678(14) Uani 1 1 d . . . . .
H10C H 0.171213 0.344257 -0.043816 0.081 Uiso 1 1 calc R U . . .
H10D H 0.136418 0.416575 -0.018669 0.081 Uiso 1 1 calc R U . . .
C102 C 0.0877(3) 0.3093(3) -0.0148(3) 0.0621(12) Uani 1 1 d . . . . .
H10E H 0.095595 0.254454 -0.024763 0.075 Uiso 1 1 calc R U . . .
H10F H 0.039087 0.327584 -0.056015 0.075 Uiso 1 1 calc R U . . .
C100 C 0.2097(3) 0.3493(3) 0.0741(3) 0.0655(14) Uani 1 1 d . . . . .
H10G H 0.237432 0.300060 0.079981 0.079 Uiso 1 1 calc R U . . .
H10H H 0.245872 0.392982 0.092061 0.079 Uiso 1 1 calc R U . . .
C10 C 0.0584(3) 0.1533(3) 0.2837(3) 0.0598(12) Uani 1 1 d . . . . .
H10I H 0.034276 0.132308 0.231667 0.090 Uiso 1 1 calc R U . . .
H10J H 0.020414 0.163431 0.300313 0.090 Uiso 1 1 calc R U . . .
H10K H 0.094783 0.115550 0.318225 0.090 Uiso 1 1 calc R U . . .
C25 C 0.0222(3) 0.4008(3) 0.4452(3) 0.0603(12) Uani 1 1 d . . . . .
H25A H 0.065153 0.391304 0.495282 0.091 Uiso 1 1 calc R U . . .
H25B H -0.006030 0.352378 0.425894 0.091 Uiso 1 1 calc R U . . .
H25C H -0.010187 0.440489 0.450095 0.091 Uiso 1 1 calc R U . . .
C37 C 0.1191(3) 0.6025(3) -0.0380(4) 0.0686(14) Uani 1 1 d . . . . .
H37A H 0.096415 0.565050 -0.080054 0.103 Uiso 1 1 calc R U . . .
H37B H 0.085025 0.646519 -0.047495 0.103 Uiso 1 1 calc R U . . .
H37C H 0.128559 0.576981 0.010004 0.103 Uiso 1 1 calc R U . . .
C40 C 0.4556(3) 0.3957(3) 0.1756(3) 0.0613(12) Uani 1 1 d . . . . .
H40A H 0.410436 0.368706 0.169587 0.092 Uiso 1 1 calc R U . . .
H40B H 0.493767 0.393672 0.229289 0.092 Uiso 1 1 calc R U . . .
H40C H 0.474774 0.370157 0.143887 0.092 Uiso 1 1 calc R U . . .
C48 C 0.5546(3) 0.6746(3) 0.3599(4) 0.0700(14) Uani 1 1 d . . . . .
H48A H 0.545046 0.710863 0.318095 0.105 Uiso 1 1 calc R U . . .
H48B H 0.583122 0.629823 0.356568 0.105 Uiso 1 1 calc R U . . .
H48C H 0.583395 0.701040 0.408910 0.105 Uiso 1 1 calc R U . . .
C49 C 0.4937(4) 0.5875(3) 0.4196(3) 0.0695(14) Uani 1 1 d . . . . .
H49A H 0.520738 0.614044 0.468851 0.104 Uiso 1 1 calc R U . . .
H49B H 0.523824 0.543809 0.417185 0.104 Uiso 1 1 calc R U . . .
H49C H 0.445909 0.567885 0.414127 0.104 Uiso 1 1 calc R U . . .
C22 C 0.3517(3) 0.6195(4) 0.4919(3) 0.0713(15) Uani 1 1 d . . . . .
H22A H 0.325770 0.623380 0.436099 0.107 Uiso 1 1 calc R U . . .
H22B H 0.405120 0.610529 0.509543 0.107 Uiso 1 1 calc R U . . .
H22C H 0.344943 0.668075 0.514057 0.107 Uiso 1 1 calc R U . . .
C39 C 0.5058(3) 0.5218(3) 0.1504(5) 0.092(2) Uani 1 1 d . . . . .
H39A H 0.513025 0.501164 0.108057 0.139 Uiso 1 1 calc R U . . .
H39B H 0.550342 0.511026 0.198817 0.139 Uiso 1 1 calc R U . . .
H39C H 0.497580 0.578168 0.144146 0.139 Uiso 1 1 calc R U . . .
Li1 Li 0.1885(4) 0.4279(3) 0.1934(4) 0.0403(14) Uani 1 1 d . . . . .

loop_
_atom_site_aniso_label
_atom_site_aniso_U_11
_atom_site_aniso_U_22
_atom_site_aniso_U_33
_atom_site_aniso_U_23
_atom_site_aniso_U_13
_atom_site_aniso_U_12
Sn1 0.04724(15) 0.02579(13) 0.04836(14) 0.00281(9) 0.03280(12) 0.00344(9)
Br1 0.0429(2) 0.0547(3) 0.0525(2) 0.00592(19) 0.01923(18) 0.00596(18)
O1 0.0447(13) 0.0223(10) 0.0395(12) -0.0014(9) 0.0255(10) 0.0002(9)
O3 0.0441(14) 0.0331(12) 0.0443(13) -0.0051(10) 0.0276(11) -0.0082(10)
O2 0.0474(14) 0.0297(12) 0.0454(13) -0.0042(10) 0.0286(11) -0.0074(10)
N2 0.0297(13) 0.0267(13) 0.0321(12) -0.0020(10) 0.0156(10) -0.0008(10)
O4 0.0536(17) 0.0484(16) 0.0578(16) -0.0186(13) 0.0315(14) -0.0125(13)
N1 0.0364(14) 0.0262(13) 0.0340(13) -0.0028(11) 0.0195(11) -0.0012(11)
N4 0.0325(13) 0.0241(12) 0.0325(12) -0.0022(10) 0.0178(11) -0.0022(10)
N3 0.0293(13) 0.0273(13) 0.0341(13) -0.0020(10) 0.0180(11) -0.0018(10)
C27 0.0377(17) 0.0294(16) 0.0377(16) 0.0002(13) 0.0225(14) -0.0030(13)
C53 0.0337(16) 0.0287(16) 0.0310(14) 0.0002(12) 0.0163(13) -0.0009(12)
C3 0.0367(17) 0.0264(15) 0.0343(15) 0.0001(13) 0.0173(13) 0.0046(13)
C2 0.0388(18) 0.0301(16) 0.0347(15) 0.0019(13) 0.0159(14) 0.0041(14)
C8 0.0405(18) 0.0291(16) 0.0354(16) -0.0007(13) 0.0171(14) -0.0036(13)
C16 0.0405(18) 0.0315(16) 0.0359(15) -0.0004(13) 0.0220(14) -0.0015(14)
C15 0.0407(18) 0.0261(15) 0.0349(15) -0.0014(12) 0.0217(14) 0.0008(13)
C28 0.0348(17) 0.0276(15) 0.0408(16) -0.0005(13) 0.0211(14) -0.0041(13)
C29 0.0391(17) 0.0288(15) 0.0362(16) -0.0048(13) 0.0226(14) -0.0047(13)
C4 0.0367(18) 0.0328(16) 0.0393(16) -0.0020(14) 0.0194(14) 0.0018(14)
C34 0.0418(19) 0.0327(17) 0.0385(17) -0.0027(14) 0.0224(15) -0.0070(14)
C41 0.0357(16) 0.0261(14) 0.0380(16) -0.0042(13) 0.0221(14) -0.0051(13)
C46 0.0357(17) 0.0337(17) 0.0423(17) -0.0044(14) 0.0198(15) -0.0030(14)
C42 0.0415(18) 0.0305(16) 0.0458(18) -0.0003(14) 0.0283(15) -0.0005(14)
C1 0.0422(18) 0.0337(17) 0.0338(15) -0.0008(14) 0.0182(14) 0.0029(14)
C19 0.054(2) 0.0340(18) 0.0484(19) -0.0117(16) 0.0287(18) -0.0043(16)
C50 0.046(2) 0.0332(17) 0.0486(19) 0.0063(15) 0.0260(17) 0.0104(15)
C17 0.0393(18) 0.0396(19) 0.0402(17) 0.0024(14) 0.0218(15) 0.0052(15)
C12 0.0358(18) 0.045(2) 0.0434(18) -0.0032(16) 0.0210(15) 0.0033(15)
C24 0.0357(18) 0.0359(18) 0.053(2) -0.0004(15) 0.0249(16) -0.0011(14)
C18 0.058(2) 0.0360(18) 0.0450(18) -0.0030(15) 0.0308(18) 0.0069(17)
C20 0.0432(19) 0.0354(17) 0.0443(18) -0.0120(15) 0.0260(16) -0.0056(15)
C30 0.045(2) 0.0336(17) 0.0484(19) -0.0040(15) 0.0265(16) 0.0017(15)
C9 0.0396(19) 0.0431(19) 0.0405(17) -0.0078(15) 0.0196(15) -0.0121(16)
C44 0.061(2) 0.0402(19) 0.0417(18) -0.0112(16) 0.0309(18) -0.0120(18)
C7 0.053(2) 0.0312(17) 0.0460(19) -0.0091(15) 0.0197(17) -0.0063(16)
C43 0.056(2) 0.0335(18) 0.056(2) -0.0078(16) 0.0386(19) -0.0030(16)
C45 0.046(2) 0.046(2) 0.0387(17) -0.0046(16) 0.0214(16) -0.0093(17)
C35 0.0388(18) 0.0401(18) 0.0369(16) -0.0027(15) 0.0162(14) -0.0034(15)
C33 0.055(2) 0.0380(19) 0.0398(17) -0.0047(15) 0.0235(17) -0.0104(17)
C47 0.0360(18) 0.0421(19) 0.0447(18) -0.0024(16) 0.0156(15) 0.0045(15)
C31 0.059(2) 0.0370(19) 0.056(2) -0.0080(17) 0.035(2) 0.0032(17)
C26 0.043(2) 0.051(2) 0.059(2) -0.007(2) 0.0138(19) -0.0064(19)
C52 0.042(2) 0.050(2) 0.056(2) 0.0042(19) 0.0220(18) 0.0082(18)
B1 0.0313(17) 0.0260(16) 0.0389(18) -0.0047(14) 0.0212(15) -0.0056(14)
C32 0.068(3) 0.0381(19) 0.0458(19) -0.0131(16) 0.035(2) -0.0106(18)
C38 0.054(2) 0.045(2) 0.057(2) -0.0071(19) 0.020(2) 0.0153(19)
C5 0.048(2) 0.045(2) 0.049(2) -0.0078(17) 0.0248(17) 0.0075(17)
C21 0.043(2) 0.047(2) 0.066(3) -0.027(2) 0.0305(19) -0.0103(17)
C103 0.057(3) 0.051(2) 0.061(2) -0.011(2) 0.032(2) -0.016(2)
B2 0.0293(17) 0.0246(16) 0.0332(16) 0.0005(13) 0.0152(14) 0.0011(13)
C6 0.065(3) 0.039(2) 0.051(2) -0.0149(17) 0.030(2) 0.0016(18)
C14 0.040(2) 0.068(3) 0.053(2) -0.007(2) 0.0206(18) 0.010(2)
C51 0.071(3) 0.033(2) 0.078(3) 0.011(2) 0.039(3) 0.018(2)
C36 0.056(2) 0.049(2) 0.051(2) 0.0070(19) 0.0271(19) 0.0075(19)
C11 0.039(2) 0.063(3) 0.059(2) 0.004(2) 0.0237(19) 0.0022(19)
C13 0.043(2) 0.051(2) 0.073(3) 0.004(2) 0.029(2) -0.0026(19)
C23 0.047(2) 0.060(3) 0.064(3) -0.017(2) 0.019(2) 0.004(2)
C101 0.101(4) 0.045(2) 0.087(3) 0.005(2) 0.069(3) 0.003(3)
C102 0.065(3) 0.068(3) 0.050(2) 0.002(2) 0.023(2) 0.000(2)
C100 0.065(3) 0.069(3) 0.080(3) -0.043(3) 0.048(3) -0.023(2)
C10 0.070(3) 0.058(3) 0.058(2) -0.009(2) 0.036(2) -0.027(2)
C25 0.067(3) 0.049(2) 0.080(3) 0.005(2) 0.047(3) -0.011(2)
C37 0.059(3) 0.064(3) 0.100(4) 0.019(3) 0.052(3) 0.005(2)
C40 0.068(3) 0.057(3) 0.064(3) 0.008(2) 0.036(2) 0.021(2)
C48 0.053(3) 0.064(3) 0.105(4) 0.018(3) 0.047(3) 0.013(2)
C49 0.088(4) 0.053(3) 0.087(4) 0.020(3) 0.057(3) 0.023(3)
C22 0.064(3) 0.081(4) 0.085(3) -0.035(3) 0.048(3) -0.033(3)
C39 0.055(3) 0.047(3) 0.132(6) 0.016(3) 0.007(3) 0.002(2)
Li1 0.055(4) 0.028(3) 0.046(3) -0.012(2) 0.030(3) -0.012(3)

loop_
_atom_type_symbol
_atom_type_description
_atom_type_scat_dispersion_real
_atom_type_scat_dispersion_imag
_atom_type_scat_source
C C 0.0181 0.0091 'International Tables Vol C Tables 4.2.6.8 and 6.1.1.4'
H H 0.0000 0.0000 'International Tables Vol C Tables 4.2.6.8 and 6.1.1.4'
B B 0.0090 0.0039 'International Tables Vol C Tables 4.2.6.8 and 6.1.1.4'
Br Br -0.6763 1.2805 'International Tables Vol C Tables 4.2.6.8 and 6.1.1.4'
Li Li 0.0008 0.0003 'International Tables Vol C Tables 4.2.6.8 and 6.1.1.4'
N N 0.0311 0.0180 'International Tables Vol C Tables 4.2.6.8 and 6.1.1.4'
O O 0.0492 0.0322 'International Tables Vol C Tables 4.2.6.8 and 6.1.1.4'
Sn Sn 0.0259 5.4591 'International Tables Vol C Tables 4.2.6.8 and 6.1.1.4'

loop_
_geom_angle_atom_site_label_1
_geom_angle_atom_site_label_2
_geom_angle_atom_site_label_3
_geom_angle
_geom_angle_site_symmetry_1
_geom_angle_site_symmetry_3
_geom_angle_publ_flag
Br1 Sn1 Li1 56.49(13) . . ?
O1 Sn1 Br1 84.90(7) . . ?
O1 Sn1 O3 91.87(10) . . ?
O1 Sn1 Li1 38.30(14) . . ?
O3 Sn1 Br1 94.06(7) . . ?
O3 Sn1 Li1 70.92(14) . . ?
Sn1 Br1 Li1 70.20(13) . . ?
B1 O1 Sn1 126.5(2) . . ?
B1 O1 Li1 133.6(3) . . ?
Li1 O1 Sn1 99.5(2) . . ?
C53 O3 Sn1 131.2(2) . . ?
C53 O2 Li1 126.8(3) . . ?
C2 N2 C3 120.4(3) . . ?
C2 N2 B1 108.2(3) . . ?
B1 N2 C3 130.0(3) . . ?
C103 O4 C100 107.1(3) . . ?
C103 O4 Li1 124.5(3) . . ?
C100 O4 Li1 116.0(3) . . ?
C15 N1 B1 128.0(3) . . ?
C1 N1 C15 123.1(3) . . ?
C1 N1 B1 108.5(3) . . ?
C27 N4 C29 117.8(3) . . ?
C27 N4 B2 108.3(3) . . ?
B2 N4 C29 133.8(3) . . ?
C28 N3 C41 118.3(3) . . ?
C28 N3 B2 107.9(3) . . ?
B2 N3 C41 132.7(3) . . ?
N4 C27 H27 125.3 . . ?
C28 C27 N4 109.4(3) . . ?
C28 C27 H27 125.3 . . ?
O3 C53 B2 116.8(3) . . ?
O2 C53 O3 122.6(3) . . ?
O2 C53 B2 120.6(3) . . ?
C8 C3 N2 118.6(3) . . ?
C8 C3 C4 122.5(3) . . ?
C4 C3 N2 118.9(3) . . ?
N2 C2 H2 125.0 . . ?
C1 C2 N2 109.9(3) . . ?
C1 C2 H2 125.0 . . ?
C3 C8 C9 122.0(3) . . ?
C7 C8 C3 116.8(3) . . ?
C7 C8 C9 121.3(3) . . ?
C15 C16 C24 121.6(3) . . ?
C17 C16 C15 118.1(3) . . ?
C17 C16 C24 120.3(3) . . ?
C16 C15 N1 119.4(3) . . ?
C16 C15 C20 121.4(3) . . ?
C20 C15 N1 119.2(3) . . ?
N3 C28 H28 125.3 . . ?
C27 C28 N3 109.5(3) . . ?
C27 C28 H28 125.3 . . ?
C34 C29 N4 118.3(3) . . ?
C34 C29 C30 122.4(3) . . ?
C30 C29 N4 119.1(3) . . ?
C3 C4 C12 120.8(3) . . ?
C5 C4 C3 117.7(3) . . ?
C5 C4 C12 121.5(3) . . ?
C29 C34 C35 122.1(3) . . ?
C33 C34 C29 117.5(3) . . ?
C33 C34 C35 120.4(3) . . ?
C46 C41 N3 118.4(3) . . ?
C46 C41 C42 122.2(3) . . ?
C42 C41 N3 119.1(3) . . ?
C41 C46 C47 122.3(3) . . ?
C45 C46 C41 117.7(3) . . ?
C45 C46 C47 119.9(3) . . ?
C41 C42 C50 121.0(3) . . ?
C43 C42 C41 117.3(3) . . ?
C43 C42 C50 121.7(3) . . ?
N1 C1 H1 125.5 . . ?
C2 C1 N1 109.0(3) . . ?
C2 C1 H1 125.5 . . ?
C18 C19 H19 119.2 . . ?
C18 C19 C20 121.5(4) . . ?
C20 C19 H19 119.2 . . ?
C42 C50 H50 107.3 . . ?
C42 C50 C52 111.4(3) . . ?
C42 C50 C51 113.4(4) . . ?
C52 C50 H50 107.3 . . ?
C52 C50 C51 109.9(3) . . ?
C51 C50 H50 107.3 . . ?
C16 C17 H17 119.4 . . ?
C18 C17 C16 121.2(4) . . ?
C18 C17 H17 119.4 . . ?
C4 C12 H12 107.1 . . ?
C4 C12 C14 113.2(3) . . ?
C14 C12 H12 107.1 . . ?
C13 C12 C4 112.1(3) . . ?
C13 C12 H12 107.1 . . ?
C13 C12 C14 110.0(4) . . ?
C16 C24 H24 108.3 . . ?
C16 C24 C26 113.0(3) . . ?
C16 C24 C25 109.3(3) . . ?
C26 C24 H24 108.3 . . ?
C26 C24 C25 109.5(4) . . ?
C25 C24 H24 108.3 . . ?
C19 C18 H18 120.0 . . ?
C17 C18 C19 120.0(3) . . ?
C17 C18 H18 120.0 . . ?
C15 C20 C21 122.0(3) . . ?
C19 C20 C15 117.7(3) . . ?
C19 C20 C21 120.2(3) . . ?
C29 C30 C38 121.5(3) . . ?
C31 C30 C29 117.7(4) . . ?
C31 C30 C38 120.9(4) . . ?
C8 C9 H9 107.5 . . ?
C8 C9 C11 111.3(3) . . ?
C8 C9 C10 113.1(4) . . ?
C11 C9 H9 107.5 . . ?
C11 C9 C10 109.6(4) . . ?
C10 C9 H9 107.5 . . ?
C43 C44 H44 119.9 . . ?
C45 C44 H44 119.9 . . ?
C45 C44 C43 120.3(3) . . ?
C8 C7 H7 119.1 . . ?
C6 C7 C8 121.9(4) . . ?
C6 C7 H7 119.1 . . ?
C42 C43 H43 119.4 . . ?
C44 C43 C42 121.2(4) . . ?
C44 C43 H43 119.4 . . ?
C46 C45 H45 119.4 . . ?
C44 C45 C46 121.2(4) . . ?
C44 C45 H45 119.4 . . ?
C34 C35 H35 107.8 . . ?
C34 C35 C36 112.0(3) . . ?
C34 C35 C37 110.9(3) . . ?
C36 C35 H35 107.8 . . ?
C36 C35 C37 110.3(4) . . ?
C37 C35 H35 107.8 . . ?
C34 C33 H33 119.2 . . ?
C32 C33 C34 121.5(4) . . ?
C32 C33 H33 119.2 . . ?
C46 C47 H47 107.8 . . ?
C46 C47 C48 110.8(4) . . ?
C46 C47 C49 112.8(3) . . ?
C48 C47 H47 107.8 . . ?
C48 C47 C49 109.8(4) . . ?
C49 C47 H47 107.8 . . ?
C30 C31 H31 119.3 . . ?
C30 C31 C32 121.5(4) . . ?
C32 C31 H31 119.3 . . ?
C24 C26 H26A 109.5 . . ?
C24 C26 H26B 109.5 . . ?
C24 C26 H26C 109.5 . . ?
H26A C26 H26B 109.5 . . ?
H26A C26 H26C 109.5 . . ?
H26B C26 H26C 109.5 . . ?
C50 C52 H52A 109.5 . . ?
C50 C52 H52B 109.5 . . ?
C50 C52 H52C 109.5 . . ?
H52A C52 H52B 109.5 . . ?
H52A C52 H52C 109.5 . . ?
H52B C52 H52C 109.5 . . ?
O1 B1 N2 127.1(3) . . ?
O1 B1 N1 128.5(3) . . ?
N2 B1 N1 104.4(3) . . ?
C33 C32 C31 119.4(4) . . ?
C33 C32 H32 120.3 . . ?
C31 C32 H32 120.3 . . ?
C30 C38 H38 107.9 . . ?
C40 C38 C30 113.4(4) . . ?
C40 C38 H38 107.9 . . ?
C40 C38 C39 109.2(4) . . ?
C39 C38 C30 110.4(4) . . ?
C39 C38 H38 107.9 . . ?
C4 C5 H5 119.5 . . ?
C6 C5 C4 120.9(4) . . ?
C6 C5 H5 119.5 . . ?
C20 C21 H21 108.0 . . ?
C20 C21 C23 110.2(4) . . ?
C20 C21 C22 112.1(4) . . ?
C23 C21 H21 108.0 . . ?
C23 C21 C22 110.5(4) . . ?
C22 C21 H21 108.0 . . ?
O4 C103 H10A 110.3 . . ?
O4 C103 H10B 110.3 . . ?
O4 C103 C102 107.1(4) . . ?
H10A C103 H10B 108.5 . . ?
C102 C103 H10A 110.3 . . ?
C102 C103 H10B 110.3 . . ?
N4 B2 N3 104.9(3) . . ?
N4 B2 C53 127.7(3) . . ?
N3 B2 C53 127.4(3) . . ?
C7 C6 C5 120.2(4) . . ?
C7 C6 H6 119.9 . . ?
C5 C6 H6 119.9 . . ?
C12 C14 H14A 109.5 . . ?
C12 C14 H14B 109.5 . . ?
C12 C14 H14C 109.5 . . ?
H14A C14 H14B 109.5 . . ?
H14A C14 H14C 109.5 . . ?
H14B C14 H14C 109.5 . . ?
C50 C51 H51A 109.5 . . ?
C50 C51 H51B 109.5 . . ?
C50 C51 H51C 109.5 . . ?
H51A C51 H51B 109.5 . . ?
H51A C51 H51C 109.5 . . ?
H51B C51 H51C 109.5 . . ?
C35 C36 H36A 109.5 . . ?
C35 C36 H36B 109.5 . . ?
C35 C36 H36C 109.5 . . ?
H36A C36 H36B 109.5 . . ?
H36A C36 H36C 109.5 . . ?
H36B C36 H36C 109.5 . . ?
C9 C11 H11A 109.5 . . ?
C9 C11 H11B 109.5 . . ?
C9 C11 H11C 109.5 . . ?
H11A C11 H11B 109.5 . . ?
H11A C11 H11C 109.5 . . ?
H11B C11 H11C 109.5 . . ?
C12 C13 H13A 109.5 . . ?
C12 C13 H13B 109.5 . . ?
C12 C13 H13C 109.5 . . ?
H13A C13 H13B 109.5 . . ?
H13A C13 H13C 109.5 . . ?
H13B C13 H13C 109.5 . . ?
C21 C23 H23A 109.5 . . ?
C21 C23 H23B 109.5 . . ?
C21 C23 H23C 109.5 . . ?
H23A C23 H23B 109.5 . . ?
H23A C23 H23C 109.5 . . ?
H23B C23 H23C 109.5 . . ?
H10C C101 H10D 109.2 . . ?
C102 C101 H10C 111.4 . . ?
C102 C101 H10D 111.4 . . ?
C100 C101 H10C 111.4 . . ?
C100 C101 H10D 111.4 . . ?
C100 C101 C102 102.0(4) . . ?
C103 C102 H10E 111.2 . . ?
C103 C102 H10F 111.2 . . ?
C101 C102 C103 102.8(4) . . ?
C101 C102 H10E 111.2 . . ?
C101 C102 H10F 111.2 . . ?
H10E C102 H10F 109.1 . . ?
O4 C100 C101 105.4(4) . . ?
O4 C100 H10G 110.7 . . ?
O4 C100 H10H 110.7 . . ?
C101 C100 H10G 110.7 . . ?
C101 C100 H10H 110.7 . . ?
H10G C100 H10H 108.8 . . ?
C9 C10 H10I 109.5 . . ?
C9 C10 H10J 109.5 . . ?
C9 C10 H10K 109.5 . . ?
H10I C10 H10J 109.5 . . ?
H10I C10 H10K 109.5 . . ?
H10J C10 H10K 109.5 . . ?
C24 C25 H25A 109.5 . . ?
C24 C25 H25B 109.5 . . ?
C24 C25 H25C 109.5 . . ?
H25A C25 H25B 109.5 . . ?
H25A C25 H25C 109.5 . . ?
H25B C25 H25C 109.5 . . ?
C35 C37 H37A 109.5 . . ?
C35 C37 H37B 109.5 . . ?
C35 C37 H37C 109.5 . . ?
H37A C37 H37B 109.5 . . ?
H37A C37 H37C 109.5 . . ?
H37B C37 H37C 109.5 . . ?
C38 C40 H40A 109.5 . . ?
C38 C40 H40B 109.5 . . ?
C38 C40 H40C 109.5 . . ?
H40A C40 H40B 109.5 . . ?
H40A C40 H40C 109.5 . . ?
H40B C40 H40C 109.5 . . ?
C47 C48 H48A 109.5 . . ?
C47 C48 H48B 109.5 . . ?
C47 C48 H48C 109.5 . . ?
H48A C48 H48B 109.5 . . ?
H48A C48 H48C 109.5 . . ?
H48B C48 H48C 109.5 . . ?
C47 C49 H49A 109.5 . . ?
C47 C49 H49B 109.5 . . ?
C47 C49 H49C 109.5 . . ?
H49A C49 H49B 109.5 . . ?
H49A C49 H49C 109.5 . . ?
H49B C49 H49C 109.5 . . ?
C21 C22 H22A 109.5 . . ?
C21 C22 H22B 109.5 . . ?
C21 C22 H22C 109.5 . . ?
H22A C22 H22B 109.5 . . ?
H22A C22 H22C 109.5 . . ?
H22B C22 H22C 109.5 . . ?
C38 C39 H39A 109.5 . . ?
C38 C39 H39B 109.5 . . ?
C38 C39 H39C 109.5 . . ?
H39A C39 H39B 109.5 . . ?
H39A C39 H39C 109.5 . . ?
H39B C39 H39C 109.5 . . ?
Br1 Li1 Sn1 53.31(11) . . ?
O1 Li1 Sn1 42.25(14) . . ?
O1 Li1 Br1 85.2(2) . . ?
O2 Li1 Sn1 84.1(2) . . ?
O2 Li1 Br1 93.2(3) . . ?
O2 Li1 O1 110.5(3) . . ?
O4 Li1 Sn1 159.6(4) . . ?
O4 Li1 Br1 107.5(3) . . ?
O4 Li1 O1 140.9(4) . . ?
O4 Li1 O2 105.6(3) . . ?

loop_
_geom_bond_atom_site_label_1
_geom_bond_atom_site_label_2
_geom_bond_distance
_geom_bond_site_symmetry_2
_geom_bond_publ_flag
Sn1 Br1 2.6428(5) . ?
Sn1 O1 2.114(2) . ?
Sn1 O3 2.122(2) . ?
Sn1 Li1 3.101(6) . ?
Br1 Li1 2.748(7) . ?
O1 B1 1.366(4) . ?
O1 Li1 1.948(7) . ?
O3 C53 1.307(4) . ?
O2 C53 1.245(4) . ?
O2 Li1 1.916(7) . ?
N2 C3 1.440(4) . ?
N2 C2 1.402(4) . ?
N2 B1 1.437(4) . ?
O4 C103 1.445(5) . ?
O4 C100 1.446(5) . ?
O4 Li1 1.912(6) . ?
N1 C15 1.427(4) . ?
N1 C1 1.402(4) . ?
N1 B1 1.445(4) . ?
N4 C27 1.398(4) . ?
N4 C29 1.447(4) . ?
N4 B2 1.429(4) . ?
N3 C28 1.399(4) . ?
N3 C41 1.440(4) . ?
N3 B2 1.437(4) . ?
C27 H27 0.9300 . ?
C27 C28 1.342(5) . ?
C53 B2 1.577(5) . ?
C3 C8 1.402(5) . ?
C3 C4 1.402(5) . ?
C2 H2 0.9300 . ?
C2 C1 1.343(5) . ?
C8 C9 1.506(5) . ?
C8 C7 1.400(5) . ?
C16 C15 1.405(5) . ?
C16 C17 1.401(5) . ?
C16 C24 1.518(5) . ?
C15 C20 1.407(5) . ?
C28 H28 0.9300 . ?
C29 C34 1.399(5) . ?
C29 C30 1.401(5) . ?
C4 C12 1.526(5) . ?
C4 C5 1.393(5) . ?
C34 C35 1.518(5) . ?
C34 C33 1.397(5) . ?
C41 C46 1.396(5) . ?
C41 C42 1.404(5) . ?
C46 C45 1.395(5) . ?
C46 C47 1.522(5) . ?
C42 C50 1.523(5) . ?
C42 C43 1.397(5) . ?
C1 H1 0.9300 . ?
C19 H19 0.9300 . ?
C19 C18 1.380(6) . ?
C19 C20 1.399(5) . ?
C50 H50 0.9800 . ?
C50 C52 1.538(6) . ?
C50 C51 1.538(5) . ?
C17 H17 0.9300 . ?
C17 C18 1.375(5) . ?
C12 H12 0.9800 . ?
C12 C14 1.527(5) . ?
C12 C13 1.522(6) . ?
C24 H24 0.9800 . ?
C24 C26 1.521(6) . ?
C24 C25 1.532(6) . ?
C18 H18 0.9300 . ?
C20 C21 1.513(5) . ?
C30 C31 1.388(5) . ?
C30 C38 1.525(6) . ?
C9 H9 0.9800 . ?
C9 C11 1.530(6) . ?
C9 C10 1.532(5) . ?
C44 H44 0.9300 . ?
C44 C43 1.380(6) . ?
C44 C45 1.371(6) . ?
C7 H7 0.9300 . ?
C7 C6 1.369(6) . ?
C43 H43 0.9300 . ?
C45 H45 0.9300 . ?
C35 H35 0.9800 . ?
C35 C36 1.531(5) . ?
C35 C37 1.536(6) . ?
C33 H33 0.9300 . ?
C33 C32 1.381(6) . ?
C47 H47 0.9800 . ?
C47 C48 1.522(6) . ?
C47 C49 1.528(6) . ?
C31 H31 0.9300 . ?
C31 C32 1.391(6) . ?
C26 H26A 0.9600 . ?
C26 H26B 0.9600 . ?
C26 H26C 0.9600 . ?
C52 H52A 0.9600 . ?
C52 H52B 0.9600 . ?
C52 H52C 0.9600 . ?
C32 H32 0.9300 . ?
C38 H38 0.9800 . ?
C38 C40 1.524(6) . ?
C38 C39 1.524(8) . ?
C5 H5 0.9300 . ?
C5 C6 1.381(6) . ?
C21 H21 0.9800 . ?
C21 C23 1.522(7) . ?
C21 C22 1.536(7) . ?
C103 H10A 0.9700 . ?
C103 H10B 0.9700 . ?
C103 C102 1.515(6) . ?
C6 H6 0.9300 . ?
C14 H14A 0.9600 . ?
C14 H14B 0.9600 . ?
C14 H14C 0.9600 . ?
C51 H51A 0.9600 . ?
C51 H51B 0.9600 . ?
C51 H51C 0.9600 . ?
C36 H36A 0.9600 . ?
C36 H36B 0.9600 . ?
C36 H36C 0.9600 . ?
C11 H11A 0.9600 . ?
C11 H11B 0.9600 . ?
C11 H11C 0.9600 . ?
C13 H13A 0.9600 . ?
C13 H13B 0.9600 . ?
C13 H13C 0.9600 . ?
C23 H23A 0.9600 . ?
C23 H23B 0.9600 . ?
C23 H23C 0.9600 . ?
C101 H10C 0.9700 . ?
C101 H10D 0.9700 . ?
C101 C102 1.501(7) . ?
C101 C100 1.483(8) . ?
C102 H10E 0.9700 . ?
C102 H10F 0.9700 . ?
C100 H10G 0.9700 . ?
C100 H10H 0.9700 . ?
C10 H10I 0.9600 . ?
C10 H10J 0.9600 . ?
C10 H10K 0.9600 . ?
C25 H25A 0.9600 . ?
C25 H25B 0.9600 . ?
C25 H25C 0.9600 . ?
C37 H37A 0.9600 . ?
C37 H37B 0.9600 . ?
C37 H37C 0.9600 . ?
C40 H40A 0.9600 . ?
C40 H40B 0.9600 . ?
C40 H40C 0.9600 . ?
C48 H48A 0.9600 . ?
C48 H48B 0.9600 . ?
C48 H48C 0.9600 . ?
C49 H49A 0.9600 . ?
C49 H49B 0.9600 . ?
C49 H49C 0.9600 . ?
C22 H22A 0.9600 . ?
C22 H22B 0.9600 . ?
C22 H22C 0.9600 . ?
C39 H39A 0.9600 . ?
C39 H39B 0.9600 . ?
C39 H39C 0.9600 . ?

loop_
_geom_torsion_atom_site_label_1
_geom_torsion_atom_site_label_2
_geom_torsion_atom_site_label_3
_geom_torsion_atom_site_label_4
_geom_torsion
_geom_torsion_site_symmetry_1
_geom_torsion_site_symmetry_2
_geom_torsion_site_symmetry_3
_geom_torsion_site_symmetry_4
_geom_torsion_publ_flag
Sn1 O1 B1 N2 -172.9(2) . . . . ?
Sn1 O1 B1 N1 7.2(5) . . . . ?
Sn1 O3 C53 O2 -27.4(5) . . . . ?
Sn1 O3 C53 B2 152.0(2) . . . . ?
O3 C53 B2 N4 -168.3(3) . . . . ?
O3 C53 B2 N3 9.8(5) . . . . ?
O2 C53 B2 N4 11.2(5) . . . . ?
O2 C53 B2 N3 -170.7(3) . . . . ?
N2 C3 C8 C9 0.2(5) . . . . ?
N2 C3 C8 C7 179.4(3) . . . . ?
N2 C3 C4 C12 1.2(5) . . . . ?
N2 C3 C4 C5 -179.0(3) . . . . ?
N2 C2 C1 N1 0.7(4) . . . . ?
O4 C103 C102 C101 -20.6(5) . . . . ?
N1 C15 C20 C19 175.2(3) . . . . ?
N1 C15 C20 C21 -6.9(5) . . . . ?
N4 C27 C28 N3 -1.7(4) . . . . ?
N4 C29 C34 C35 -6.3(5) . . . . ?
N4 C29 C34 C33 173.6(3) . . . . ?
N4 C29 C30 C31 -172.7(3) . . . . ?
N4 C29 C30 C38 5.9(5) . . . . ?
N3 C41 C46 C45 174.0(3) . . . . ?
N3 C41 C46 C47 -4.3(5) . . . . ?
N3 C41 C42 C50 6.8(5) . . . . ?
N3 C41 C42 C43 -173.5(3) . . . . ?
C27 N4 C29 C34 -83.1(4) . . . . ?
C27 N4 C29 C30 91.6(4) . . . . ?
C27 N4 B2 N3 -0.2(3) . . . . ?
C27 N4 B2 C53 178.2(3) . . . . ?
C3 N2 C2 C1 -168.4(3) . . . . ?
C3 N2 B1 O1 -13.4(6) . . . . ?
C3 N2 B1 N1 166.6(3) . . . . ?
C3 C8 C9 C11 95.4(4) . . . . ?
C3 C8 C9 C10 -140.7(4) . . . . ?
C3 C8 C7 C6 0.1(6) . . . . ?
C3 C4 C12 C14 154.3(4) . . . . ?
C3 C4 C12 C13 -80.5(4) . . . . ?
C3 C4 C5 C6 -1.0(6) . . . . ?
C2 N2 C3 C8 82.3(4) . . . . ?
C2 N2 C3 C4 -96.3(4) . . . . ?
C2 N2 B1 O1 -179.7(3) . . . . ?
C2 N2 B1 N1 0.2(3) . . . . ?
C8 C3 C4 C12 -177.3(3) . . . . ?
C8 C3 C4 C5 2.5(5) . . . . ?
C8 C7 C6 C5 1.3(6) . . . . ?
C16 C15 C20 C19 -1.9(5) . . . . ?
C16 C15 C20 C21 176.0(4) . . . . ?
C16 C17 C18 C19 -0.1(6) . . . . ?
C15 N1 C1 C2 172.3(3) . . . . ?
C15 N1 B1 O1 7.7(6) . . . . ?
C15 N1 B1 N2 -172.2(3) . . . . ?
C15 C16 C17 C18 -1.4(5) . . . . ?
C15 C16 C24 C26 -127.4(4) . . . . ?
C15 C16 C24 C25 110.4(4) . . . . ?
C15 C20 C21 C23 -105.8(4) . . . . ?
C15 C20 C21 C22 130.7(4) . . . . ?
C28 N3 C41 C46 -89.5(4) . . . . ?
C28 N3 C41 C42 84.1(4) . . . . ?
C28 N3 B2 N4 -0.7(3) . . . . ?
C28 N3 B2 C53 -179.2(3) . . . . ?
C29 N4 C27 C28 -179.7(3) . . . . ?
C29 N4 B2 N3 -179.2(3) . . . . ?
C29 N4 B2 C53 -0.8(6) . . . . ?
C29 C34 C35 C36 127.5(4) . . . . ?
C29 C34 C35 C37 -108.8(4) . . . . ?
C29 C34 C33 C32 -0.5(6) . . . . ?
C29 C30 C31 C32 -1.1(6) . . . . ?
C29 C30 C38 C40 143.8(4) . . . . ?
C29 C30 C38 C39 -93.2(5) . . . . ?
C4 C3 C8 C9 178.6(3) . . . . ?
C4 C3 C8 C7 -2.1(5) . . . . ?
C4 C5 C6 C7 -0.8(7) . . . . ?
C34 C29 C30 C31 1.8(6) . . . . ?
C34 C29 C30 C38 -179.6(4) . . . . ?
C34 C33 C32 C31 1.1(6) . . . . ?
C41 N3 C28 C27 171.3(3) . . . . ?
C41 N3 B2 N4 -168.5(3) . . . . ?
C41 N3 B2 C53 13.1(6) . . . . ?
C41 C46 C45 C44 -1.5(5) . . . . ?
C41 C46 C47 C48 104.7(4) . . . . ?
C41 C46 C47 C49 -131.7(4) . . . . ?
C41 C42 C50 C52 79.9(4) . . . . ?
C41 C42 C50 C51 -155.5(4) . . . . ?
C41 C42 C43 C44 0.5(5) . . . . ?
C46 C41 C42 C50 -179.9(3) . . . . ?
C46 C41 C42 C43 -0.1(5) . . . . ?
C42 C41 C46 C45 0.7(5) . . . . ?
C42 C41 C46 C47 -177.7(3) . . . . ?
C1 N1 C15 C16 -91.5(4) . . . . ?
C1 N1 C15 C20 91.3(4) . . . . ?
C1 N1 B1 O1 -179.9(3) . . . . ?
C1 N1 B1 N2 0.2(4) . . . . ?
C19 C20 C21 C23 72.0(5) . . . . ?
C19 C20 C21 C22 -51.5(5) . . . . ?
C50 C42 C43 C44 -179.8(4) . . . . ?
C17 C16 C15 N1 -174.7(3) . . . . ?
C17 C16 C15 C20 2.4(5) . . . . ?
C17 C16 C24 C26 54.6(5) . . . . ?
C17 C16 C24 C25 -67.6(5) . . . . ?
C12 C4 C5 C6 178.8(4) . . . . ?
C24 C16 C15 N1 7.2(5) . . . . ?
C24 C16 C15 C20 -175.7(3) . . . . ?
C24 C16 C17 C18 176.7(3) . . . . ?
C18 C19 C20 C15 0.3(6) . . . . ?
C18 C19 C20 C21 -177.6(4) . . . . ?
C20 C19 C18 C17 0.6(6) . . . . ?
C30 C29 C34 C35 179.1(3) . . . . ?
C30 C29 C34 C33 -1.0(5) . . . . ?
C30 C31 C32 C33 -0.3(6) . . . . ?
C9 C8 C7 C6 179.4(4) . . . . ?
C7 C8 C9 C11 -83.8(4) . . . . ?
C7 C8 C9 C10 40.1(5) . . . . ?
C43 C42 C50 C52 -99.9(4) . . . . ?
C43 C42 C50 C51 24.7(5) . . . . ?
C43 C44 C45 C46 1.9(6) . . . . ?
C45 C46 C47 C48 -73.6(5) . . . . ?
C45 C46 C47 C49 49.9(5) . . . . ?
C45 C44 C43 C42 -1.4(6) . . . . ?
C35 C34 C33 C32 179.4(4) . . . . ?
C33 C34 C35 C36 -52.3(5) . . . . ?
C33 C34 C35 C37 71.4(5) . . . . ?
C47 C46 C45 C44 176.9(4) . . . . ?
C31 C30 C38 C40 -37.6(6) . . . . ?
C31 C30 C38 C39 85.4(5) . . . . ?
B1 N2 C3 C8 -82.7(4) . . . . ?
B1 N2 C3 C4 98.8(4) . . . . ?
B1 N2 C2 C1 -0.5(4) . . . . ?
B1 N1 C15 C16 79.9(4) . . . . ?
B1 N1 C15 C20 -97.3(4) . . . . ?
B1 N1 C1 C2 -0.5(4) . . . . ?
C38 C30 C31 C32 -179.7(4) . . . . ?
C5 C4 C12 C14 -25.5(5) . . . . ?
C5 C4 C12 C13 99.7(4) . . . . ?
C103 O4 C100 C101 26.7(5) . . . . ?
B2 N4 C27 C28 1.2(4) . . . . ?
B2 N4 C29 C34 95.8(4) . . . . ?
B2 N4 C29 C30 -89.5(5) . . . . ?
B2 N3 C28 C27 1.5(4) . . . . ?
B2 N3 C41 C46 77.2(5) . . . . ?
B2 N3 C41 C42 -109.1(4) . . . . ?
C102 C101 C100 O4 -39.1(5) . . . . ?
C100 O4 C103 C102 -3.4(5) . . . . ?
C100 C101 C102 C103 35.8(5) . . . . ?
Li1 O1 B1 N2 -2.3(6) . . . . ?
Li1 O1 B1 N1 177.7(4) . . . . ?
Li1 O2 C53 O3 9.0(6) . . . . ?
Li1 O2 C53 B2 -170.5(3) . . . . ?
Li1 O4 C103 C102 136.9(4) . . . . ?
Li1 O4 C100 C101 -117.5(4) . . . . ?
